data_7100149
loop_
_publ_author_name
'P. Lei'
'T.D. McGrath'
'F.G.A. Stone'

_publ_section_title
;
The bis-molybdenum(0) trianion [1,3,6-{Mo(CO)~3~}-3,6-(\m-H)~2~-1,1,1-
(CO)~3~-2-Ph-closo-1,2-MoCB~9~H~7~]^3-^ and its use as a scaffold
in the assembly of heteropolymetallic complexes
;
_journal_name_full 'Chemical Communications'
_journal_paper_doi 10.1039/b505841d
_journal_year 2005
_chemical_formula_moiety 'C39 H38 B9 Mn Mo O6 P2 Pt, 1.125(C H2 Cl2)'
_chemical_formula_sum 'C40.125 H40.25 B9 Cl2.25 Mn Mo O6 P2 Pt'
_chemical_formula_weight 1203.44
_space_group_IT_number 15
_symmetry_cell_setting monoclinic
_symmetry_space_group_name_Hall '-C 2yc'
_symmetry_space_group_name_H-M 'C 1 2/c 1'
_cell_angle_alpha 90.00
_cell_angle_beta 129.6520(10)
_cell_angle_gamma 90.00
_cell_formula_units_Z 16
_cell_length_a 56.424(3)
_cell_length_b 11.4786(5)
_cell_length_c 38.7221(17)
_cell_measurement_temperature 110(2)
_cell_volume 19309.1(15)
_diffrn_ambient_temperature 110(2)
_exptl_crystal_density_diffrn 1.656
_cod_depositor_comments
;
The following automatic conversions were performed:
'_symmetry_cell_setting' value 'Monoclinic' changed to 'monoclinic'
according to '/home/saulius/struct/CIF-dictionaries/cif_core.dic'
dictionary named 'cif_core.dic' version 2.4.1 from 2010-06-29.

Automatic conversion script
Id: cif_fix_enum 1527 2010-12-29 10:47:43Z saulius 
;
_cod_original_sg_symbol_H-M 'C 2/c'
_cod_database_code 7100149

loop_
_symmetry_equiv_pos_as_xyz
'x, y, z'
'-x, y, -z+1/2'
'x+1/2, y+1/2, z'
'-x+1/2, y+1/2, -z+1/2'
'-x, -y, -z'
'x, -y, z-1/2'
'-x+1/2, -y+1/2, -z'
'x+1/2, -y+1/2, z-1/2'

loop_
_atom_site_label
_atom_site_type_symbol
_atom_site_fract_x
_atom_site_fract_y
_atom_site_fract_z
_atom_site_U_iso_or_equiv
_atom_site_adp_type
_atom_site_occupancy
_atom_site_symmetry_multiplicity
_atom_site_calc_flag
_atom_site_refinement_flags
_atom_site_disorder_assembly
_atom_site_disorder_group
Mo1 Mo 0.088534(10) 0.18463(4) 0.449314(13) 0.01910(10) Uani 1 1 d . . .
C2 C 0.09557(12) 0.3386(5) 0.48975(17) 0.0243(12) Uani 1 1 d . . .
B3 B 0.03743(13) 0.1347(5) 0.40623(18) 0.0195(12) Uani 1 1 d . . .
H3 H 0.0272(11) 0.089(5) 0.3756(17) 0.023 Uiso 1 1 d . . .
B4 B 0.08031(14) 0.2461(6) 0.50208(19) 0.0245(13) Uani 1 1 d . . .
H4 H 0.0954 0.2105 0.5371 0.029 Uiso 1 1 calc R . .
B5 B 0.06990(14) 0.3831(6) 0.43906(19) 0.0227(13) Uani 1 1 d . . .
H5 H 0.0764 0.4520 0.4260 0.027 Uiso 1 1 calc R . .
B6 B 0.03976(14) 0.2822(5) 0.39888(19) 0.0226(13) Uani 1 1 d . . .
H6 H 0.0253(12) 0.296(5) 0.3618(18) 0.027 Uiso 1 1 d . . .
B7 B 0.04801(13) 0.1427(5) 0.46008(18) 0.0195(12) Uani 1 1 d . . .
H7 H 0.0467(12) 0.069(5) 0.4816(17) 0.023 Uiso 1 1 d . . .
B8 B 0.06618(14) 0.3949(6) 0.4833(2) 0.0259(14) Uani 1 1 d . . .
H8 H 0.0687 0.4727 0.5029 0.031 Uiso 1 1 calc R . .
B9 B 0.01732(13) 0.2344(5) 0.41462(19) 0.0225(13) Uani 1 1 d . . .
H9 H -0.0081 0.2223 0.3941 0.027 Uiso 1 1 calc R . .
B10 B 0.03995(14) 0.2847(5) 0.4702(2) 0.0218(12) Uani 1 1 d . . .
H10 H 0.0291 0.2912 0.4863 0.026 Uiso 1 1 calc R . .
B11 B 0.03240(15) 0.3773(6) 0.42660(19) 0.0247(13) Uani 1 1 d . . .
H11 H 0.0157 0.4513 0.4094 0.030 Uiso 1 1 calc R . .
C3 C 0.12649(12) 0.3964(5) 0.52350(17) 0.0244(12) Uani 1 1 d . . .
C4 C 0.14322(13) 0.3825(5) 0.56976(18) 0.0321(13) Uani 1 1 d . . .
H4P H 0.1354 0.3337 0.5802 0.039 Uiso 1 1 calc R . .
C5 C 0.17128(14) 0.4398(6) 0.6006(2) 0.0383(15) Uani 1 1 d . . .
H5P H 0.1823 0.4300 0.6318 0.046 Uiso 1 1 calc R . .
C6 C 0.18311(13) 0.5100(5) 0.5863(2) 0.0375(15) Uani 1 1 d . . .
H6P H 0.2022 0.5486 0.6074 0.045 Uiso 1 1 calc R . .
C7 C 0.16709(13) 0.5244(5) 0.5406(2) 0.0334(13) Uani 1 1 d . . .
H7P H 0.1751 0.5739 0.5305 0.040 Uiso 1 1 calc R . .
C8 C 0.13958(13) 0.4669(5) 0.50992(19) 0.0265(12) Uani 1 1 d . . .
H8P H 0.1292 0.4752 0.4788 0.032 Uiso 1 1 calc R . .
C101 C 0.12798(12) 0.1320(5) 0.51069(18) 0.0274(12) Uani 1 1 d . . .
O101 O 0.14923(9) 0.1053(4) 0.54547(13) 0.0405(11) Uani 1 1 d . . .
C102 C 0.11465(14) 0.2577(5) 0.43542(19) 0.0320(13) Uani 1 1 d . . .
O102 O 0.13034(10) 0.2948(4) 0.42894(15) 0.0440(11) Uani 1 1 d . . .
C103 C 0.09587(12) 0.0431(5) 0.42404(16) 0.0239(12) Uani 1 1 d . . .
O103 O 0.10483(9) -0.0223(3) 0.41243(12) 0.0281(9) Uani 1 1 d . . .
Mn1 Mn 0.036089(18) 0.17731(7) 0.34911(2) 0.02339(18) Uani 1 1 d . . .
C201 C 0.05482(14) 0.2723(6) 0.33553(18) 0.0319(14) Uani 1 1 d . . .
O201 O 0.06633(11) 0.3358(4) 0.32771(15) 0.0503(13) Uani 1 1 d . . .
C202 C -0.00088(13) 0.1847(5) 0.29466(18) 0.0283(12) Uani 1 1 d . . .
O202 O -0.02472(9) 0.1886(4) 0.25913(12) 0.0366(10) Uani 1 1 d . . .
C203 C 0.04385(12) 0.0513(5) 0.32925(17) 0.0246(12) Uani 1 1 d . . .
O203 O 0.04763(9) -0.0255(4) 0.31433(13) 0.0341(10) Uani 1 1 d . . .
Pt1 Pt 0.064589(4) -0.026338(18) 0.445601(6) 0.01748(5) Uani 1 1 d . . .
P1 P 0.09660(3) -0.17886(12) 0.48397(4) 0.0186(3) Uani 1 1 d . . .
P2 P 0.02668(3) -0.15557(12) 0.42455(4) 0.0195(3) Uani 1 1 d . . .
C15 C 0.04499(12) -0.2842(5) 0.46074(18) 0.0261(12) Uani 1 1 d . . .
H15A H 0.0514 -0.2677 0.4908 0.031 Uiso 1 1 calc R . .
H15B H 0.0305 -0.3508 0.4475 0.031 Uiso 1 1 calc R . .
C16 C 0.07294(11) -0.3120(5) 0.46434(17) 0.0242(12) Uani 1 1 d . . .
H16A H 0.0663 -0.3358 0.4347 0.029 Uiso 1 1 calc R . .
H16B H 0.0850 -0.3764 0.4858 0.029 Uiso 1 1 calc R . .
C21 C 0.11494(11) -0.1747(5) 0.54357(16) 0.0221(11) Uani 1 1 d . . .
C22 C 0.13189(13) -0.2706(5) 0.57014(18) 0.0291(13) Uani 1 1 d . . .
H22A H 0.1343 -0.3357 0.5575 0.035 Uiso 1 1 calc R . .
C23 C 0.14538(14) -0.2714(6) 0.61552(19) 0.0363(14) Uani 1 1 d . . .
H23A H 0.1571 -0.3368 0.6337 0.044 Uiso 1 1 calc R . .
C24 C 0.14172(13) -0.1783(6) 0.63382(18) 0.0367(15) Uani 1 1 d . . .
H24A H 0.1508 -0.1793 0.6646 0.044 Uiso 1 1 calc R . .
C25 C 0.12474(13) -0.0826(6) 0.60732(19) 0.0342(14) Uani 1 1 d . . .
H25A H 0.1222 -0.0180 0.6201 0.041 Uiso 1 1 calc R . .
C26 C 0.11129(12) -0.0803(5) 0.56209(17) 0.0272(12) Uani 1 1 d . . .
H26A H 0.0997 -0.0145 0.5441 0.033 Uiso 1 1 calc R . .
C31 C 0.12710(11) -0.2096(5) 0.48207(16) 0.0209(11) Uani 1 1 d . . .
C32 C 0.12134(12) -0.2719(5) 0.44611(17) 0.0264(12) Uani 1 1 d . . .
H32A H 0.1014 -0.3028 0.4232 0.032 Uiso 1 1 calc R . .
C33 C 0.14493(13) -0.2881(6) 0.44424(19) 0.0337(14) Uani 1 1 d . . .
H33A H 0.1412 -0.3312 0.4202 0.040 Uiso 1 1 calc R . .
C34 C 0.17402(14) -0.2415(6) 0.4774(2) 0.0358(14) Uani 1 1 d . . .
H34A H 0.1900 -0.2531 0.4759 0.043 Uiso 1 1 calc R . .
C35 C 0.17966(13) -0.1789(6) 0.51220(19) 0.0340(14) Uani 1 1 d . . .
H35A H 0.1995 -0.1467 0.5346 0.041 Uiso 1 1 calc R . .
C36 C 0.15659(12) -0.1630(5) 0.51459(17) 0.0269(12) Uani 1 1 d . . .
H36A H 0.1607 -0.1194 0.5388 0.032 Uiso 1 1 calc R . .
C41 C 0.00644(12) -0.2151(5) 0.36866(17) 0.0268(12) Uani 1 1 d . . .
C42 C -0.02097(13) -0.2768(6) 0.34741(19) 0.0338(14) Uani 1 1 d . . .
H42A H -0.0297 -0.2847 0.3616 0.041 Uiso 1 1 calc R . .
C43 C -0.03536(16) -0.3263(7) 0.3059(2) 0.053(2) Uani 1 1 d . . .
H43A H -0.0542 -0.3668 0.2914 0.063 Uiso 1 1 calc R . .
C44 C -0.02245(18) -0.3172(8) 0.2854(2) 0.066(2) Uani 1 1 d . . .
H44A H -0.0325 -0.3517 0.2568 0.079 Uiso 1 1 calc R . .
C45 C 0.00521(17) -0.2579(8) 0.3064(2) 0.061(2) Uani 1 1 d . . .
H45A H 0.0144 -0.2529 0.2927 0.073 Uiso 1 1 calc R . .
C46 C 0.01926(15) -0.2060(6) 0.3481(2) 0.0439(17) Uani 1 1 d . . .
H46A H 0.0379 -0.1638 0.3624 0.053 Uiso 1 1 calc R . .
C51 C -0.00298(11) -0.1051(5) 0.42627(16) 0.0210(11) Uani 1 1 d . . .
C52 C -0.02464(12) -0.0255(5) 0.39390(19) 0.0295(13) Uani 1 1 d . . .
H52A H -0.0247 -0.0040 0.3701 0.035 Uiso 1 1 calc R . .
C53 C -0.04615(13) 0.0223(6) 0.3965(2) 0.0370(14) Uani 1 1 d . . .
H53A H -0.0611 0.0759 0.3743 0.044 Uiso 1 1 calc R . .
C54 C -0.04593(14) -0.0077(5) 0.4312(2) 0.0362(15) Uani 1 1 d . . .
H54A H -0.0601 0.0274 0.4335 0.043 Uiso 1 1 calc R . .
C55 C -0.02497(13) -0.0893(5) 0.46273(19) 0.0324(14) Uani 1 1 d . . .
H55A H -0.0254 -0.1119 0.4860 0.039 Uiso 1 1 calc R . .
C56 C -0.00339(13) -0.1381(5) 0.46059(18) 0.0281(12) Uani 1 1 d . . .
H56A H 0.0110 -0.1936 0.4824 0.034 Uiso 1 1 calc R . .
Mo2 Mo 0.179516(10) 0.04649(4) 0.845690(14) 0.01999(10) Uani 1 1 d . . .
C12 C 0.20278(12) -0.1052(5) 0.84290(16) 0.0228(11) Uani 1 1 d . . .
B103 B 0.13934(14) 0.0983(6) 0.77366(18) 0.0233(13) Uani 1 1 d . . .
H103 H 0.1186(12) 0.145(5) 0.7660(17) 0.028 Uiso 1 1 d . . .
B104 B 0.20350(15) -0.0084(5) 0.81282(19) 0.0236(13) Uani 1 1 d . . .
H104 H 0.2266 0.0278 0.8271 0.028 Uiso 1 1 calc R . .
B105 B 0.16788(14) -0.1520(6) 0.8149(2) 0.0240(13) Uani 1 1 d . . .
H105 H 0.1635 -0.2247 0.8295 0.029 Uiso 1 1 calc R . .
B106 B 0.13703(14) -0.0500(6) 0.7785(2) 0.0254(14) Uani 1 1 d . . .
H106 H 0.1165(13) -0.066(5) 0.7741(18) 0.030 Uiso 1 1 d . . .
B107 B 0.17075(15) 0.0961(6) 0.77330(19) 0.0270(14) Uani 1 1 d . . .
H107 H 0.1780(12) 0.169(5) 0.7631(18) 0.032 Uiso 1 1 d . . .
B108 B 0.18914(15) -0.1550(6) 0.7934(2) 0.0267(14) Uani 1 1 d . . .
H108 H 0.2002 -0.2304 0.7902 0.032 Uiso 1 1 calc R . .
B109 B 0.13758(15) 0.0048(6) 0.73478(19) 0.0262(14) Uani 1 1 d . . .
H109 H 0.1187 0.0197 0.6980 0.031 Uiso 1 1 calc R . .
B110 B 0.17332(15) -0.0421(6) 0.7537(2) 0.0274(14) Uani 1 1 d . . .
H110 H 0.1777 -0.0440 0.7294 0.033 Uiso 1 1 calc R . .
B111 B 0.14877(15) -0.1389(6) 0.7551(2) 0.0284(14) Uani 1 1 d . . .
H111 H 0.1342 -0.2117 0.7313 0.034 Uiso 1 1 calc R . .
C3A C 0.23074(13) -0.1643(5) 0.88445(18) 0.0264(12) Uani 1 1 d . . .
C4A C 0.22865(13) -0.2250(5) 0.91395(18) 0.0276(12) Uani 1 1 d . . .
H4Q H 0.2094 -0.2295 0.9075 0.033 Uiso 1 1 calc R . .
C5A C 0.25418(14) -0.2785(5) 0.95234(19) 0.0335(14) Uani 1 1 d . . .
H5Q H 0.2523 -0.3196 0.9717 0.040 Uiso 1 1 calc R . .
C6A C 0.28278(15) -0.2716(5) 0.9624(2) 0.0392(15) Uani 1 1 d . . .
H6Q H 0.3005 -0.3057 0.9891 0.047 Uiso 1 1 calc R . .
C7A C 0.28499(14) -0.2146(6) 0.9331(2) 0.0396(15) Uani 1 1 d . . .
H7Q H 0.3042 -0.2112 0.9394 0.048 Uiso 1 1 calc R . .
C8A C 0.25917(13) -0.1621(5) 0.8943(2) 0.0348(14) Uani 1 1 d . . .
H8Q H 0.2610 -0.1242 0.8743 0.042 Uiso 1 1 calc R . .
C301 C 0.18046(13) -0.0241(5) 0.89505(18) 0.0299(13) Uani 1 1 d . . .
O301 O 0.18080(10) -0.0601(4) 0.92298(13) 0.0392(10) Uani 1 1 d . . .
C302 C 0.22436(13) 0.0998(5) 0.89273(17) 0.0242(12) Uani 1 1 d . . .
O302 O 0.24936(9) 0.1296(4) 0.91770(12) 0.0325(9) Uani 1 1 d . . .
C303 C 0.16938(12) 0.1882(5) 0.86634(16) 0.0242(12) Uani 1 1 d . . .
O303 O 0.16615(9) 0.2521(3) 0.88680(12) 0.0283(9) Uani 1 1 d . . .
Mn2 Mn 0.109598(18) 0.04507(8) 0.78999(3) 0.02633(19) Uani 1 1 d . . .
C401 C 0.10873(13) -0.0534(5) 0.82541(19) 0.0300(13) Uani 1 1 d . . .
O401 O 0.10796(10) -0.1178(4) 0.84751(15) 0.0432(11) Uani 1 1 d . . .
C402 C 0.06860(14) 0.0315(6) 0.7436(2) 0.0348(14) Uani 1 1 d . . .
O402 O 0.04320(10) 0.0213(5) 0.71434(15) 0.0516(13) Uani 1 1 d . . .
C403 C 0.10221(12) 0.1677(6) 0.81182(18) 0.0300(13) Uani 1 1 d . . .
O403 O 0.09626(10) 0.2405(4) 0.82537(15) 0.0440(11) Uani 1 1 d . . .
Pt2 Pt 0.168112(4) 0.261704(18) 0.807789(6) 0.01890(6) Uani 1 1 d . . .
P3 P 0.20063(3) 0.41053(12) 0.85168(4) 0.0200(3) Uani 1 1 d . . .
P4 P 0.14293(3) 0.40217(13) 0.75333(4) 0.0216(3) Uani 1 1 d . . .
C115 C 0.17046(12) 0.5211(5) 0.77094(17) 0.0259(12) Uani 1 1 d . . .
H11B H 0.1862 0.4967 0.7686 0.031 Uiso 1 1 calc R . .
H11C H 0.1597 0.5908 0.7520 0.031 Uiso 1 1 calc R . .
C116 C 0.18530(12) 0.5469(5) 0.81990(17) 0.0261(12) Uani 1 1 d . . .
H11D H 0.1698 0.5799 0.8215 0.031 Uiso 1 1 calc R . .
H11E H 0.2021 0.6044 0.8327 0.031 Uiso 1 1 calc R . .
C121 C 0.23686(11) 0.4002(5) 0.86156(16) 0.0233(12) Uani 1 1 d . . .
C122 C 0.24303(12) 0.3071(5) 0.84560(17) 0.0283(12) Uani 1 1 d . . .
H12A H 0.2295 0.2419 0.8323 0.034 Uiso 1 1 calc R . .
C123 C 0.26924(14) 0.3101(6) 0.84928(19) 0.0353(14) Uani 1 1 d . . .
H12B H 0.2736 0.2460 0.8386 0.042 Uiso 1 1 calc R . .
C124 C 0.28871(13) 0.4029(6) 0.86782(19) 0.0372(15) Uani 1 1 d . . .
H12C H 0.3063 0.4037 0.8696 0.045 Uiso 1 1 calc R . .
C125 C 0.28291(13) 0.4965(6) 0.88414(19) 0.0359(15) Uani 1 1 d . . .
H12D H 0.2966 0.5612 0.8973 0.043 Uiso 1 1 calc R . .
C126 C 0.25684(12) 0.4953(5) 0.88114(18) 0.0296(13) Uani 1 1 d . . .
H12E H 0.2528 0.5589 0.8924 0.035 Uiso 1 1 calc R . .
C131 C 0.20991(11) 0.4445(5) 0.90495(16) 0.0224(11) Uani 1 1 d . . .
C132 C 0.23621(12) 0.3989(5) 0.94505(17) 0.0259(12) Uani 1 1 d . . .
H13A H 0.2500 0.3518 0.9450 0.031 Uiso 1 1 calc R . .
C133 C 0.24218(14) 0.4229(5) 0.98537(18) 0.0329(14) Uani 1 1 d . . .
H13B H 0.2600 0.3913 1.0126 0.039 Uiso 1 1 calc R . .
C134 C 0.22243(15) 0.4917(5) 0.98601(19) 0.0336(14) Uani 1 1 d . . .
H13C H 0.2270 0.5089 1.0137 0.040 Uiso 1 1 calc R . .
C135 C 0.19592(14) 0.5359(5) 0.94616(19) 0.0329(13) Uani 1 1 d . . .
H13D H 0.1822 0.5828 0.9465 0.039 Uiso 1 1 calc R . .
C136 C 0.18956(13) 0.5113(5) 0.90588(18) 0.0290(13) Uani 1 1 d . . .
H13E H 0.1712 0.5401 0.8786 0.035 Uiso 1 1 calc R . .
C141 C 0.11374(12) 0.4768(5) 0.75198(17) 0.0256(12) Uani 1 1 d . . .
C142 C 0.09455(14) 0.5606(6) 0.71848(19) 0.0374(15) Uani 1 1 d . . .
H14A H 0.0955 0.5735 0.6952 0.045 Uiso 1 1 calc R . .
C143 C 0.07442(16) 0.6237(7) 0.7197(2) 0.0512(19) Uani 1 1 d . . .
H14B H 0.0612 0.6792 0.6969 0.061 Uiso 1 1 calc R . .
C144 C 0.07337(16) 0.6066(7) 0.7541(2) 0.0499(19) Uani 1 1 d . . .
H14C H 0.0597 0.6519 0.7551 0.060 Uiso 1 1 calc R . .
C145 C 0.09187(14) 0.5252(6) 0.78693(19) 0.0371(15) Uani 1 1 d . . .
H14D H 0.0908 0.5135 0.8102 0.045 Uiso 1 1 calc R . .
C146 C 0.11223(12) 0.4598(5) 0.78601(17) 0.0284(13) Uani 1 1 d . . .
H14E H 0.1251 0.4035 0.8087 0.034 Uiso 1 1 calc R . .
C151 C 0.12385(12) 0.3732(5) 0.69484(16) 0.0261(12) Uani 1 1 d . . .
C152 C 0.10109(14) 0.2889(6) 0.67335(18) 0.0341(14) Uani 1 1 d . . .
H15C H 0.0974 0.2437 0.6901 0.041 Uiso 1 1 calc R . .
C153 C 0.08354(15) 0.2694(6) 0.6276(2) 0.0443(17) Uani 1 1 d . . .
H15D H 0.0683 0.2100 0.6132 0.053 Uiso 1 1 calc R . .
C154 C 0.08863(16) 0.3388(6) 0.6031(2) 0.0447(17) Uani 1 1 d . . .
H15E H 0.0767 0.3271 0.5718 0.054 Uiso 1 1 calc R . .
C155 C 0.11107(15) 0.4243(7) 0.6246(2) 0.0430(16) Uani 1 1 d . . .
H15F H 0.1145 0.4708 0.6078 0.052 Uiso 1 1 calc R . .
C156 C 0.12861(14) 0.4427(6) 0.67028(19) 0.0339(14) Uani 1 1 d . . .
H15G H 0.1438 0.5024 0.6847 0.041 Uiso 1 1 calc R . .
Cl2S Cl 0.07077(17) -0.3032(9) 0.5849(3) 0.0718(19) Uani 0.535(7) 1 d PDU A 1
Cl1S Cl 0.02458(13) -0.4508(5) 0.52794(17) 0.091(2) Uani 0.535(7) 1 d PD . 1
C1S C 0.0425(4) -0.387(2) 0.5806(6) 0.074(6) Uani 0.535(7) 1 d PDU A 1
H1SA H 0.0519 -0.4464 0.6046 0.089 Uiso 0.535(7) 1 calc PR A 1
H1SB H 0.0282 -0.3379 0.5806 0.089 Uiso 0.535(7) 1 calc PR A 1
Cl2A Cl 0.03824(12) -0.4737(6) 0.5959(2) 0.086(2) Uani 0.465(7) 1 d PD A 2
Cl1A Cl 0.0723(3) -0.3079(13) 0.6025(6) 0.135(6) Uani 0.465(7) 1 d PDU A 2
C1SA C 0.0393(8) -0.385(3) 0.5596(7) 0.172(17) Uani 0.465(7) 1 d PDU A 2
H1SC H 0.0423 -0.4299 0.5408 0.207 Uiso 0.465(7) 1 calc PR A 2
H1SD H 0.0210 -0.3338 0.5404 0.207 Uiso 0.465(7) 1 calc PR A 2
Cl8S Cl 0.0565(2) -0.3842(10) 0.3358(3) 0.092(3) Uani 0.25 1 d PD B 2
Cl7S Cl 0.0016(3) -0.5229(11) 0.2697(4) 0.102(4) Uani 0.25 1 d PD . 2
C4S C 0.0261(7) -0.468(3) 0.3249(9) 0.110(17) Uani 0.25 1 d PD B 2
H4SA H 0.0348 -0.5341 0.3463 0.132 Uiso 0.25 1 calc PR B 2
H4SB H 0.0140 -0.4195 0.3297 0.132 Uiso 0.25 1 calc PR B 2
C3S C 0.2543(4) 0.127(2) 0.7296(7) 0.033(2) Uani 0.26 1 d PD C 1
H3SA H 0.2520 0.0416 0.7265 0.040 Uiso 0.26 1 calc PR C 1
H3SF H 0.2541 0.1528 0.7050 0.040 Uiso 0.26 1 calc PR C 1
Cl5S Cl 0.2915(3) 0.1432(15) 0.7751(4) 0.055(3) Uani 0.26 1 d PDU C 1
Cl6S Cl 0.2178(7) 0.174(3) 0.7108(11) 0.39(2) Uani 0.26 1 d PDU C 1
C3SA C 0.2564(4) 0.0644(16) 0.7346(6) 0.033(2) Uani 0.32 1 d PD D 2
H3SB H 0.2612 0.0006 0.7228 0.040 Uiso 0.32 1 calc PR D 2
H3SC H 0.2406 0.1158 0.7095 0.040 Uiso 0.32 1 calc PR D 2
Cl6A Cl 0.24369(16) 0.0093(6) 0.7620(3) 0.077(2) Uani 0.32 1 d PD D 2
Cl5A Cl 0.2868(5) 0.137(2) 0.7728(7) 0.162(9) Uani 0.32 1 d PDU D 2
C3SB C 0.1748(3) 0.2004(11) 0.6831(4) 0.033(2) Uani 0.42 1 d PD E 3
H3SD H 0.1765 0.1339 0.7008 0.040 Uiso 0.42 1 calc PR E 3
H3SE H 0.1540 0.2345 0.6667 0.040 Uiso 0.42 1 calc PR E 3
Cl5B Cl 0.20319(10) 0.3092(4) 0.72151(14) 0.0576(12) Uani 0.42 1 d PD E 3
Cl6B Cl 0.17783(13) 0.1517(4) 0.64697(16) 0.0598(12) Uani 0.42 1 d PD E 3

loop_
_atom_site_aniso_label
_atom_site_aniso_U_11
_atom_site_aniso_U_22
_atom_site_aniso_U_33
_atom_site_aniso_U_23
_atom_site_aniso_U_13
_atom_site_aniso_U_12
Mo1 0.0211(2) 0.0191(3) 0.0196(2) -0.00220(17) 0.01411(18) -0.00279(18)
C2 0.030(3) 0.022(3) 0.025(3) -0.002(2) 0.019(2) -0.001(2)
B3 0.024(3) 0.014(3) 0.017(3) -0.001(2) 0.012(2) -0.002(2)
B4 0.032(3) 0.023(4) 0.020(3) -0.004(2) 0.017(3) -0.005(3)
B5 0.027(3) 0.018(3) 0.024(3) 0.002(2) 0.016(3) 0.000(2)
B6 0.025(3) 0.016(3) 0.019(3) 0.001(2) 0.010(2) 0.000(2)
B7 0.023(3) 0.017(3) 0.021(3) -0.002(2) 0.015(2) -0.001(2)
B8 0.030(3) 0.025(4) 0.026(3) -0.005(3) 0.020(3) -0.003(3)
B9 0.020(3) 0.021(4) 0.025(3) 0.005(2) 0.013(2) 0.002(2)
B10 0.033(3) 0.014(3) 0.030(3) 0.000(2) 0.025(3) 0.003(2)
B11 0.035(3) 0.016(3) 0.022(3) -0.001(2) 0.018(3) 0.002(3)
C3 0.026(3) 0.019(3) 0.024(3) -0.006(2) 0.014(2) -0.003(2)
C4 0.038(3) 0.030(4) 0.028(3) -0.004(2) 0.021(3) -0.002(3)
C5 0.035(3) 0.040(4) 0.028(3) -0.004(3) 0.014(3) 0.003(3)
C6 0.025(3) 0.027(4) 0.043(3) -0.013(3) 0.013(3) -0.003(3)
C7 0.031(3) 0.027(4) 0.043(3) -0.003(3) 0.024(3) 0.000(3)
C8 0.032(3) 0.017(3) 0.035(3) -0.004(2) 0.023(3) -0.001(2)
C101 0.026(3) 0.024(3) 0.032(3) -0.008(2) 0.018(3) -0.006(2)
O101 0.025(2) 0.043(3) 0.030(2) -0.0031(19) 0.0064(19) 0.0034(19)
C102 0.036(3) 0.029(4) 0.032(3) -0.007(2) 0.022(3) -0.003(3)
O102 0.052(3) 0.046(3) 0.056(3) -0.015(2) 0.044(2) -0.019(2)
C103 0.023(3) 0.028(3) 0.021(2) 0.002(2) 0.015(2) 0.002(2)
O103 0.034(2) 0.030(2) 0.0269(19) 0.0012(17) 0.0225(18) 0.0021(18)
Mn1 0.0278(4) 0.0258(5) 0.0181(4) -0.0004(3) 0.0154(3) -0.0017(4)
C201 0.041(3) 0.035(4) 0.026(3) -0.008(2) 0.025(3) -0.008(3)
O201 0.071(3) 0.053(3) 0.043(3) -0.007(2) 0.044(3) -0.025(3)
C202 0.037(3) 0.027(3) 0.030(3) -0.002(2) 0.026(3) 0.001(3)
O202 0.033(2) 0.044(3) 0.0219(19) 0.0043(18) 0.0123(18) 0.007(2)
C203 0.023(3) 0.033(4) 0.022(2) 0.000(2) 0.016(2) -0.004(2)
O203 0.038(2) 0.036(3) 0.034(2) -0.0064(19) 0.0257(19) 0.0010(19)
Pt1 0.01725(9) 0.01689(12) 0.01790(9) -0.00104(7) 0.01103(8) -0.00065(8)
P1 0.0178(6) 0.0189(8) 0.0188(6) -0.0020(5) 0.0115(5) -0.0004(5)
P2 0.0194(6) 0.0195(8) 0.0180(6) -0.0012(5) 0.0112(5) -0.0016(5)
C15 0.029(3) 0.019(3) 0.028(3) 0.001(2) 0.017(2) -0.005(2)
C16 0.022(3) 0.024(3) 0.025(3) -0.003(2) 0.014(2) -0.001(2)
C21 0.020(2) 0.025(3) 0.020(2) -0.003(2) 0.013(2) -0.003(2)
C22 0.034(3) 0.031(4) 0.026(3) 0.002(2) 0.021(2) 0.006(3)
C23 0.038(3) 0.043(4) 0.027(3) 0.004(3) 0.020(3) 0.004(3)
C24 0.037(3) 0.049(4) 0.023(3) 0.000(3) 0.019(3) -0.005(3)
C25 0.033(3) 0.044(4) 0.029(3) -0.011(3) 0.021(3) -0.004(3)
C26 0.024(3) 0.031(4) 0.027(3) 0.001(2) 0.017(2) 0.003(2)
C31 0.022(3) 0.015(3) 0.023(2) 0.004(2) 0.013(2) 0.004(2)
C32 0.026(3) 0.031(3) 0.023(3) 0.001(2) 0.016(2) 0.003(2)
C33 0.041(3) 0.043(4) 0.029(3) 0.000(3) 0.027(3) 0.006(3)
C34 0.037(3) 0.041(4) 0.042(3) 0.002(3) 0.031(3) 0.007(3)
C35 0.023(3) 0.045(4) 0.033(3) -0.004(3) 0.017(3) -0.002(3)
C36 0.026(3) 0.027(3) 0.026(3) -0.004(2) 0.016(2) 0.002(2)
C41 0.025(3) 0.028(3) 0.025(3) -0.005(2) 0.015(2) -0.002(2)
C42 0.031(3) 0.041(4) 0.030(3) -0.010(3) 0.019(3) -0.010(3)
C43 0.044(4) 0.070(6) 0.044(4) -0.029(4) 0.028(3) -0.030(4)
C44 0.065(5) 0.094(7) 0.036(4) -0.032(4) 0.031(4) -0.031(5)
C45 0.056(5) 0.098(7) 0.040(4) -0.026(4) 0.036(4) -0.032(4)
C46 0.046(4) 0.053(5) 0.034(3) -0.017(3) 0.027(3) -0.020(3)
C51 0.019(2) 0.026(3) 0.023(2) -0.003(2) 0.015(2) -0.006(2)
C52 0.025(3) 0.029(3) 0.036(3) 0.007(3) 0.020(3) 0.003(2)
C53 0.028(3) 0.034(4) 0.048(4) 0.001(3) 0.023(3) -0.001(3)
C54 0.032(3) 0.032(4) 0.058(4) -0.019(3) 0.035(3) -0.011(3)
C55 0.038(3) 0.034(4) 0.037(3) -0.006(3) 0.030(3) -0.007(3)
C56 0.030(3) 0.027(3) 0.029(3) -0.002(2) 0.019(2) -0.004(2)
Mo2 0.0241(2) 0.0172(3) 0.0183(2) -0.00142(17) 0.01334(18) -0.00197(18)
C12 0.027(3) 0.019(3) 0.024(2) 0.000(2) 0.017(2) 0.000(2)
B103 0.025(3) 0.025(4) 0.014(2) 0.001(2) 0.010(2) 0.002(3)
B104 0.032(3) 0.019(4) 0.020(3) -0.001(2) 0.017(3) 0.001(3)
B105 0.026(3) 0.019(4) 0.026(3) -0.001(2) 0.016(3) -0.002(2)
B106 0.025(3) 0.026(4) 0.024(3) -0.005(3) 0.015(3) -0.007(3)
B107 0.034(3) 0.027(4) 0.019(3) -0.006(2) 0.016(3) -0.008(3)
B108 0.037(4) 0.015(3) 0.032(3) -0.009(3) 0.023(3) -0.010(3)
B109 0.032(3) 0.026(4) 0.016(3) -0.006(2) 0.014(3) -0.005(3)
B110 0.038(4) 0.021(4) 0.026(3) -0.007(3) 0.021(3) -0.005(3)
B111 0.034(3) 0.025(4) 0.025(3) -0.006(3) 0.018(3) -0.008(3)
C3A 0.033(3) 0.017(3) 0.031(3) -0.005(2) 0.022(3) -0.005(2)
C4A 0.036(3) 0.020(3) 0.028(3) -0.002(2) 0.021(3) 0.000(2)
C5A 0.043(3) 0.024(3) 0.031(3) -0.003(2) 0.022(3) -0.001(3)
C6A 0.041(4) 0.018(3) 0.033(3) -0.002(3) 0.012(3) 0.001(3)
C7A 0.032(3) 0.032(4) 0.047(4) 0.000(3) 0.022(3) -0.002(3)
C8A 0.035(3) 0.028(4) 0.042(3) 0.002(3) 0.025(3) -0.003(3)
C301 0.035(3) 0.024(3) 0.030(3) -0.005(2) 0.020(3) -0.006(3)
O301 0.049(3) 0.045(3) 0.030(2) 0.0084(19) 0.028(2) 0.001(2)
C302 0.038(3) 0.016(3) 0.025(3) 0.001(2) 0.024(3) 0.000(2)
O302 0.027(2) 0.035(3) 0.0221(19) -0.0028(17) 0.0091(17) -0.0035(18)
C303 0.025(3) 0.025(3) 0.021(2) 0.006(2) 0.013(2) 0.000(2)
O303 0.038(2) 0.027(2) 0.0275(19) -0.0044(16) 0.0246(18) -0.0034(17)
Mn2 0.0247(4) 0.0288(5) 0.0245(4) -0.0011(3) 0.0153(4) -0.0040(4)
C401 0.027(3) 0.028(4) 0.035(3) 0.003(3) 0.019(3) -0.001(2)
O401 0.049(3) 0.042(3) 0.049(3) 0.007(2) 0.036(2) 0.002(2)
C402 0.035(3) 0.036(4) 0.035(3) 0.000(3) 0.023(3) -0.010(3)
O402 0.028(2) 0.068(4) 0.036(2) 0.004(2) 0.009(2) -0.013(2)
C403 0.025(3) 0.033(4) 0.028(3) -0.003(3) 0.015(2) -0.005(3)
O403 0.046(3) 0.048(3) 0.042(2) -0.009(2) 0.030(2) -0.003(2)
Pt2 0.02016(10) 0.01747(12) 0.01657(9) -0.00207(7) 0.01057(8) -0.00173(8)
P3 0.0193(6) 0.0178(8) 0.0178(6) -0.0021(5) 0.0095(5) -0.0010(5)
P4 0.0207(6) 0.0234(8) 0.0165(6) -0.0013(5) 0.0099(5) -0.0008(6)
C115 0.027(3) 0.017(3) 0.027(3) 0.002(2) 0.015(2) 0.000(2)
C116 0.023(3) 0.020(3) 0.027(3) -0.001(2) 0.012(2) 0.000(2)
C121 0.017(2) 0.028(3) 0.018(2) 0.001(2) 0.008(2) 0.000(2)
C122 0.030(3) 0.029(4) 0.021(2) 0.006(2) 0.014(2) 0.003(2)
C123 0.037(3) 0.040(4) 0.035(3) 0.006(3) 0.026(3) 0.008(3)
C124 0.028(3) 0.055(5) 0.032(3) 0.008(3) 0.020(3) 0.005(3)
C125 0.025(3) 0.043(4) 0.031(3) 0.002(3) 0.014(3) -0.004(3)
C126 0.024(3) 0.029(4) 0.029(3) -0.001(2) 0.014(2) -0.002(2)
C131 0.021(2) 0.021(3) 0.022(2) -0.006(2) 0.012(2) -0.005(2)
C132 0.026(3) 0.023(3) 0.024(3) -0.003(2) 0.013(2) 0.000(2)
C133 0.036(3) 0.034(4) 0.023(3) 0.000(2) 0.016(2) -0.003(3)
C134 0.053(4) 0.025(4) 0.030(3) -0.005(2) 0.030(3) -0.007(3)
C135 0.043(3) 0.027(4) 0.036(3) -0.005(3) 0.029(3) 0.000(3)
C136 0.029(3) 0.024(3) 0.026(3) -0.003(2) 0.014(2) 0.000(2)
C141 0.025(3) 0.025(3) 0.023(2) -0.001(2) 0.013(2) 0.002(2)
C142 0.044(4) 0.042(4) 0.030(3) 0.008(3) 0.025(3) 0.011(3)
C143 0.056(4) 0.056(5) 0.043(4) 0.019(3) 0.032(4) 0.030(4)
C144 0.052(4) 0.058(5) 0.047(4) 0.010(3) 0.035(4) 0.023(4)
C145 0.036(3) 0.045(4) 0.031(3) 0.000(3) 0.022(3) 0.012(3)
C146 0.029(3) 0.027(3) 0.022(3) -0.001(2) 0.013(2) 0.003(2)
C151 0.031(3) 0.025(3) 0.019(2) -0.002(2) 0.015(2) 0.001(2)
C152 0.042(3) 0.034(4) 0.025(3) -0.004(2) 0.020(3) -0.009(3)
C153 0.043(4) 0.049(5) 0.025(3) -0.011(3) 0.015(3) -0.014(3)
C154 0.053(4) 0.053(5) 0.023(3) -0.006(3) 0.022(3) 0.003(4)
C155 0.050(4) 0.056(5) 0.033(3) 0.005(3) 0.032(3) 0.007(4)
C156 0.035(3) 0.040(4) 0.030(3) -0.005(3) 0.023(3) -0.004(3)
Cl2S 0.052(3) 0.058(4) 0.101(4) 0.019(3) 0.047(3) 0.004(2)
Cl1S 0.103(4) 0.096(4) 0.081(3) 0.009(3) 0.062(3) 0.037(3)
C1S 0.051(10) 0.127(16) 0.077(13) -0.022(13) 0.056(11) -0.018(11)
Cl2A 0.069(3) 0.105(5) 0.104(4) 0.024(3) 0.064(3) 0.016(3)
Cl1A 0.147(8) 0.063(5) 0.252(16) 0.051(9) 0.154(11) 0.034(5)
C1SA 0.12(2) 0.18(3) 0.07(2) -0.02(2) -0.003(18) -0.01(2)
Cl8S 0.091(7) 0.097(8) 0.074(6) -0.011(6) 0.047(6) -0.016(6)
Cl7S 0.091(7) 0.110(9) 0.082(7) -0.001(6) 0.044(7) -0.020(7)
C4S 0.09(3) 0.06(3) 0.10(3) -0.06(2) 0.03(2) -0.06(2)
C3S 0.040(6) 0.009(6) 0.053(6) -0.006(5) 0.031(5) -0.004(5)
Cl5S 0.044(5) 0.081(9) 0.041(5) -0.021(5) 0.028(4) -0.027(5)
Cl6S 0.77(6) 0.23(3) 0.56(5) 0.01(3) 0.60(5) 0.06(4)
C3SA 0.040(6) 0.009(6) 0.053(6) -0.006(5) 0.031(5) -0.004(5)
Cl6A 0.063(4) 0.069(5) 0.127(6) 0.019(4) 0.075(5) 0.011(3)
Cl5A 0.168(18) 0.20(2) 0.126(14) 0.004(14) 0.097(14) 0.040(15)
C3SB 0.040(6) 0.009(6) 0.053(6) -0.006(5) 0.031(5) -0.004(5)
Cl5B 0.061(3) 0.063(3) 0.045(2) -0.004(2) 0.032(2) 0.000(2)
Cl6B 0.100(4) 0.043(3) 0.070(3) -0.002(2) 0.070(3) 0.001(2)

loop_
_geom_bond_atom_site_label_1
_geom_bond_atom_site_label_2
_geom_bond_distance
_geom_bond_site_symmetry_2
_geom_bond_publ_flag
Mo1 C102 2.044(6) . ?
Mo1 C101 2.053(6) . ?
Mo1 C103 2.070(6) . ?
Mo1 C2 2.223(5) . ?
Mo1 B3 2.300(6) . ?
Mo1 B6 2.404(6) . ?
Mo1 B5 2.433(6) . ?
Mo1 B4 2.469(6) . ?
Mo1 B7 2.617(6) . ?
Mo1 Pt1 2.7318(5) . ?
Mo1 Mn1 3.0275(9) . ?
C2 C3 1.511(7) . ?
C2 B5 1.607(8) . ?
C2 B4 1.619(8) . ?
C2 B8 1.643(8) . ?
B3 H3 1.07(5) . ?
B3 B6 1.735(9) . ?
B3 B7 1.767(8) . ?
B3 B9 1.781(9) . ?
B3 Mn1 2.219(6) . ?
B3 Pt1 2.260(6) . ?
B4 B10 1.822(9) . ?
B4 B8 1.829(9) . ?
B4 B7 1.895(8) . ?
B5 B6 1.810(9) . ?
B5 B11 1.847(9) . ?
B5 B8 1.858(8) . ?
B6 H6 1.12(5) . ?
B6 B11 1.757(9) . ?
B6 B9 1.806(8) . ?
B6 Mn1 2.167(6) . ?
B7 H7 1.22(5) . ?
B7 B10 1.801(8) . ?
B7 B9 1.821(8) . ?
B7 Pt1 2.371(6) . ?
B8 B10 1.758(9) . ?
B8 B11 1.776(8) . ?
B9 B10 1.757(8) . ?
B9 B11 1.768(9) . ?
B10 B11 1.800(8) . ?
C3 C4 1.402(7) . ?
C3 C8 1.405(8) . ?
C4 C5 1.397(8) . ?
C5 C6 1.369(9) . ?
C6 C7 1.389(8) . ?
C7 C8 1.380(8) . ?
C101 O101 1.133(6) . ?
C102 O102 1.145(7) . ?
C103 O103 1.145(6) . ?
C103 Pt1 2.516(5) . ?
Mn1 H6 1.69(5) . ?
Mn1 H3 1.73(5) . ?
Mn1 C202 1.786(6) . ?
Mn1 C201 1.814(6) . ?
Mn1 C203 1.817(6) . ?
C201 O201 1.139(7) . ?
C202 O202 1.159(6) . ?
C203 O203 1.147(6) . ?
Pt1 P1 2.2605(13) . ?
Pt1 P2 2.2834(13) . ?
Pt1 H7 2.44(5) . ?
Pt1 H3 2.50(5) . ?
P1 C31 1.804(5) . ?
P1 C21 1.831(5) . ?
P1 C16 1.844(6) . ?
P2 C51 1.812(5) . ?
P2 C41 1.816(5) . ?
P2 C15 1.834(6) . ?
C15 C16 1.526(7) . ?
C21 C26 1.385(8) . ?
C21 C22 1.389(8) . ?
C22 C23 1.400(7) . ?
C23 C24 1.368(9) . ?
C24 C25 1.387(9) . ?
C25 C26 1.396(7) . ?
C31 C36 1.403(7) . ?
C31 C32 1.407(7) . ?
C32 C33 1.391(7) . ?
C33 C34 1.392(9) . ?
C34 C35 1.374(8) . ?
C35 C36 1.375(7) . ?
C41 C46 1.381(8) . ?
C41 C42 1.395(8) . ?
C42 C43 1.377(8) . ?
C43 C44 1.382(10) . ?
C44 C45 1.393(10) . ?
C45 C46 1.398(9) . ?
C51 C52 1.394(7) . ?
C51 C56 1.396(7) . ?
C52 C53 1.394(8) . ?
C53 C54 1.377(9) . ?
C54 C55 1.387(9) . ?
C55 C56 1.390(8) . ?
Mo2 C301 2.045(6) . ?
Mo2 C303 2.049(6) . ?
Mo2 C302 2.053(6) . ?
Mo2 C12 2.224(5) . ?
Mo2 B103 2.281(6) . ?
Mo2 B106 2.405(6) . ?
Mo2 B104 2.459(6) . ?
Mo2 B105 2.459(7) . ?
Mo2 B107 2.580(6) . ?
Mo2 Pt2 2.7323(5) . ?
Mo2 Mn2 3.0588(9) . ?
C12 C3A 1.516(7) . ?
C12 B105 1.618(8) . ?
C12 B104 1.629(8) . ?
C12 B108 1.646(8) . ?
B103 H103 1.14(5) . ?
B103 B106 1.726(9) . ?
B103 B107 1.781(9) . ?
B103 B109 1.799(8) . ?
B103 Mn2 2.223(6) . ?
B103 Pt2 2.272(6) . ?
B104 B108 1.810(9) . ?
B104 B110 1.820(8) . ?
B104 B107 1.893(9) . ?
B105 B106 1.805(9) . ?
B105 B111 1.834(8) . ?
B105 B108 1.845(9) . ?
B106 H106 1.07(5) . ?
B106 B111 1.753(9) . ?
B106 B109 1.824(9) . ?
B106 Mn2 2.159(7) . ?
B107 H107 1.11(6) . ?
B107 B110 1.803(9) . ?
B107 B109 1.806(9) . ?
B107 Pt2 2.382(7) . ?
B108 B110 1.756(9) . ?
B108 B111 1.764(9) . ?
B109 B110 1.734(9) . ?
B109 B111 1.761(10) . ?
B110 B111 1.802(9) . ?
C3A C8A 1.393(8) . ?
C3A C4A 1.406(7) . ?
C4A C5A 1.389(8) . ?
C5A C6A 1.400(9) . ?
C6A C7A 1.381(9) . ?
C7A C8A 1.397(8) . ?
C301 O301 1.146(6) . ?
C302 O302 1.141(6) . ?
C303 O303 1.176(6) . ?
C303 Pt2 2.377(5) . ?
Mn2 H106 1.57(6) . ?
Mn2 H103 1.74(5) . ?
Mn2 C401 1.802(6) . ?
Mn2 C402 1.816(6) . ?
Mn2 C403 1.822(6) . ?
C401 O401 1.152(7) . ?
C402 O402 1.131(7) . ?
C403 O403 1.145(7) . ?
Pt2 P3 2.2790(14) . ?
Pt2 P4 2.2894(14) . ?
Pt2 H107 2.38(5) . ?
Pt2 H103 2.54(5) . ?
P3 C131 1.817(5) . ?
P3 C121 1.828(5) . ?
P3 C116 1.832(6) . ?
P4 C151 1.813(5) . ?
P4 C141 1.827(6) . ?
P4 C115 1.841(6) . ?
C115 C116 1.535(7) . ?
C121 C122 1.386(8) . ?
C121 C126 1.395(8) . ?
C122 C123 1.392(8) . ?
C123 C124 1.361(9) . ?
C124 C125 1.387(9) . ?
C125 C126 1.400(8) . ?
C131 C132 1.395(7) . ?
C131 C136 1.400(8) . ?
C132 C133 1.398(7) . ?
C133 C134 1.379(8) . ?
C134 C135 1.389(8) . ?
C135 C136 1.388(8) . ?
C141 C146 1.388(7) . ?
C141 C142 1.410(8) . ?
C142 C143 1.374(9) . ?
C143 C144 1.384(9) . ?
C144 C145 1.373(9) . ?
C145 C146 1.391(8) . ?
C151 C152 1.384(8) . ?
C151 C156 1.393(8) . ?
C152 C153 1.388(8) . ?
C153 C154 1.402(9) . ?
C154 C155 1.383(10) . ?
C155 C156 1.385(8) . ?
Cl2S C1S 1.778(14) . ?
Cl1S C1S 1.754(13) . ?
Cl1S Cl1S 2.448(12) 5_546 ?
Cl2A C1SA 1.770(19) . ?
Cl1A C1SA 1.747(18) . ?
Cl8S C4S 1.768(18) . ?
Cl7S Cl7S 1.42(2) 2 ?
Cl7S C4S 1.761(18) . ?
C3S Cl5S 1.679(16) . ?
C3S Cl6S 1.772(19) . ?
C3SA Cl5A 1.609(17) . ?
C3SA Cl6A 1.732(15) . ?
C3SB Cl6B 1.612(12) . ?
C3SB Cl5B 1.816(11) . ?
